data_7110469
loop_
_publ_author_name
'Uhl, Werner'
'Benter, Maike'

_publ_section_title
;
 The insertion of alkylgallium(I) groups [Ga--C(SiMe3)3] into P--P bonds
 of P4: formation of a P4(GaR)3 cage
;
_journal_issue 9
_journal_name_full 'Chemical Communications'
_journal_page_first 771
_journal_paper_doi 10.1039/a900670b
_journal_year 1999
_chemical_formula_sum 'C50 H121 Ga3 P4 Si9'
_chemical_formula_weight 1308.32
_chemical_name_systematic
; 
 ? 
;
_space_group_IT_number 62
_symmetry_space_group_name_Hall '-P 2ac 2n'
_symmetry_space_group_name_H-M 'P n m a'
_atom_sites_solution_hydrogens geom
_atom_sites_solution_primary direct
_atom_sites_solution_secondary difmap
_audit_creation_method SHELXL-97
_cell_angle_alpha 90.00
_cell_angle_beta 90.00
_cell_angle_gamma 90.00
_cell_formula_units_Z 4
_cell_length_a 13.132(3)
_cell_length_b 32.368(6)
_cell_length_c 17.233(3)
_cell_measurement_temperature 293(2)
_cell_volume 7325(3)
_computing_structure_refinement 'SHELXL-97 (Sheldrick, 1997)'
_computing_structure_solution 'SHELXS-97 (Sheldrick, 1990)'
_diffrn_ambient_temperature 218
_diffrn_measured_fraction_theta_full 0.922
_diffrn_measured_fraction_theta_max 0.922
_diffrn_radiation_monochromator graphite
_diffrn_radiation_source 'fine-focus sealed tube'
_diffrn_radiation_type MoK\a
_diffrn_radiation_wavelength 0.71073
_diffrn_reflns_av_R_equivalents 0.0994
_diffrn_reflns_av_sigmaI/netI 0.0607
_diffrn_reflns_limit_h_max 16
_diffrn_reflns_limit_h_min -16
_diffrn_reflns_limit_k_max 39
_diffrn_reflns_limit_k_min -39
_diffrn_reflns_limit_l_max 21
_diffrn_reflns_limit_l_min -21
_diffrn_reflns_number 51232
_diffrn_reflns_theta_full 26.01
_diffrn_reflns_theta_max 26.01
_diffrn_reflns_theta_min 2.05
_exptl_absorpt_coefficient_mu 1.359
_exptl_crystal_density_diffrn 1.186
_exptl_crystal_density_method 'not measured'
_exptl_crystal_F_000 2800
_refine_diff_density_max 1.430
_refine_diff_density_min -0.640
_refine_diff_density_rms 0.094
_refine_ls_extinction_method none
_refine_ls_goodness_of_fit_ref 1.035
_refine_ls_hydrogen_treatment mixed
_refine_ls_matrix_type full
_refine_ls_number_parameters 414
_refine_ls_number_reflns 7293
_refine_ls_number_restraints 170
_refine_ls_restrained_S_all 1.093
_refine_ls_R_factor_all 0.0917
_refine_ls_R_factor_gt 0.0587
_refine_ls_shift/su_max 0.546
_refine_ls_shift/su_mean 0.029
_refine_ls_structure_factor_coef Fsqd
_refine_ls_weighting_details 'w=1/[\s^2^(Fo^2^)+(0.1000P)^2^+0.0000P] where P=(Fo^2^+2Fc^2^)/3'
_refine_ls_weighting_scheme calc
_refine_ls_wR_factor_gt 0.1500
_refine_ls_wR_factor_ref 0.1654
_reflns_number_gt 4973
_reflns_number_total 7293
_reflns_threshold_expression >2sigma(I)
_cod_data_source_file 900670bsup1.cif
_cod_data_source_block P4(GaR)3
_cod_depositor_comments
;
The following automatic conversions were performed:

'_refine_ls_weighting_scheme' value 'calc
w=1/[\s^2^(Fo^2^)+(0.1000P)^2^+0.0000P] where P=(Fo^2^+2Fc^2^)/3' was
changed to 'calc'. New tag '_refine_ls_weighting_details' was
created. The value of the new tag was set to
'w=1/[\s^2^(Fo^2^)+(0.1000P)^2^+0.0000P] where P=(Fo^2^+2Fc^2^)/3'.

Automatic conversion script
Id: cif_fix_values 3143 2015-03-26 13:38:13Z robertas 
;
_cod_original_sg_symbol_H-M Pnma
_cod_database_code 7110469

loop_
_symmetry_equiv_pos_as_xyz
'x, y, z'
'-x+1/2, -y, z+1/2'
'-x, y+1/2, -z'
'x+1/2, -y+1/2, -z+1/2'
'-x, -y, -z'
'x-1/2, y, -z-1/2'
'x, -y-1/2, z'
'-x-1/2, y-1/2, z-1/2'

loop_
_atom_site_label
_atom_site_type_symbol
_atom_site_fract_x
_atom_site_fract_y
_atom_site_fract_z
_atom_site_U_iso_or_equiv
_atom_site_adp_type
_atom_site_occupancy
_atom_site_calc_flag
_atom_site_refinement_flags
_atom_site_disorder_assembly
_atom_site_disorder_group
P1 P 0.61157(12) 0.7500 -0.03066(10) 0.0278(4) Uani 1 d S . .
P2 P 0.53143(12) 0.71636(5) 0.18073(8) 0.0450(4) Uani 1 d . . .
P3 P 0.40152(14) 0.7500 0.13323(11) 0.0409(5) Uani 1 d S . .
Ga1 Ga 0.62638(4) 0.700464(16) 0.06770(3) 0.03016(16) Uani 1 d . . .
Ga2 Ga 0.43724(5) 0.7500 -0.00207(4) 0.0303(2) Uani 1 d S . .
C1 C 0.7027(4) 0.64812(16) 0.0640(3) 0.0449(13) Uani 1 d D . .
Si1 Si 0.7644(7) 0.6401(4) -0.0339(4) 0.044(2) Uani 0.502(4) d PDU A 1
C11 C 0.8542(16) 0.6816(6) -0.0608(13) 0.056(7) Uiso 0.502(4) d PDU A 1
H11A H 0.8200 0.7078 -0.0588 0.067 Uiso 0.502(4) calc PR A 1
H11B H 0.8791 0.6768 -0.1125 0.067 Uiso 0.502(4) calc PR A 1
H11C H 0.9104 0.6817 -0.0252 0.067 Uiso 0.502(4) calc PR A 1
C12 C 0.6702(12) 0.6381(5) -0.1148(8) 0.055(4) Uiso 0.502(4) d PDU A 1
H12A H 0.6248 0.6152 -0.1069 0.066 Uiso 0.502(4) calc PR A 1
H12B H 0.7054 0.6347 -0.1632 0.066 Uiso 0.502(4) calc PR A 1
H12C H 0.6318 0.6633 -0.1159 0.066 Uiso 0.502(4) calc PR A 1
C13 C 0.8403(16) 0.5906(6) -0.0435(15) 0.049(6) Uani 0.502(4) d PDU A 1
H13A H 0.8882 0.5888 -0.0015 0.059 Uiso 0.502(4) calc PR A 1
H13B H 0.8762 0.5907 -0.0920 0.059 Uiso 0.502(4) calc PR A 1
H13C H 0.7949 0.5674 -0.0417 0.059 Uiso 0.502(4) calc PR A 1
Si2 Si 0.5803(2) 0.61117(9) 0.06836(18) 0.0412(9) Uani 0.502(4) d PDU A 1
C21 C 0.536(2) 0.6036(10) 0.1708(15) 0.065(12) Uani 0.502(4) d PDU A 1
H21A H 0.4658 0.5956 0.1709 0.077 Uiso 0.502(4) calc PR A 1
H21B H 0.5442 0.6289 0.1991 0.077 Uiso 0.502(4) calc PR A 1
H21C H 0.5761 0.5823 0.1949 0.077 Uiso 0.502(4) calc PR A 1
C22 C 0.6084(18) 0.5592(6) 0.0265(15) 0.078(7) Uani 0.502(4) d PDU A 1
H22A H 0.6678 0.5479 0.0510 0.093 Uiso 0.502(4) calc PR A 1
H22B H 0.6203 0.5618 -0.0283 0.093 Uiso 0.502(4) calc PR A 1
H22C H 0.5514 0.5412 0.0352 0.093 Uiso 0.502(4) calc PR A 1
C23 C 0.4716(8) 0.6354(4) 0.0131(7) 0.052(3) Uani 0.502(4) d PDU A 1
H23A H 0.4901 0.6381 -0.0406 0.063 Uiso 0.502(4) calc PR A 1
H23B H 0.4571 0.6622 0.0343 0.063 Uiso 0.502(4) calc PR A 1
H23C H 0.4123 0.6182 0.0174 0.063 Uiso 0.502(4) calc PR A 1
Si3 Si 0.7867(2) 0.63644(10) 0.14772(16) 0.0390(9) Uani 0.502(4) d PDU A 1
C31 C 0.745(2) 0.6611(16) 0.2431(9) 0.049(7) Uani 0.502(4) d PDU A 1
H31A H 0.7578 0.6903 0.2411 0.059 Uiso 0.502(4) calc PR A 1
H31B H 0.7836 0.6492 0.2850 0.059 Uiso 0.502(4) calc PR A 1
H31C H 0.6741 0.6562 0.2511 0.059 Uiso 0.502(4) calc PR A 1
C32 C 0.9193(12) 0.6580(7) 0.1345(16) 0.060(6) Uani 0.502(4) d PDU A 1
H32A H 0.9536 0.6431 0.0940 0.072 Uiso 0.502(4) calc PR A 1
H32B H 0.9567 0.6552 0.1820 0.072 Uiso 0.502(4) calc PR A 1
H32C H 0.9150 0.6867 0.1207 0.072 Uiso 0.502(4) calc PR A 1
C33 C 0.8052(11) 0.5800(4) 0.1680(8) 0.060(4) Uani 0.502(4) d PDU A 1
H33A H 0.7435 0.5687 0.1889 0.072 Uiso 0.502(4) calc PR A 1
H33B H 0.8594 0.5766 0.2048 0.072 Uiso 0.502(4) calc PR A 1
H33C H 0.8222 0.5660 0.1207 0.072 Uiso 0.502(4) calc PR A 1
Si1A Si 0.7811(8) 0.6468(4) -0.0313(4) 0.0383(19) Uani 0.498(4) d PDU A 2
C11A C 0.8687(12) 0.6904(5) -0.0497(9) 0.041(4) Uani 0.498(4) d PDU A 2
H11D H 0.9017 0.6865 -0.0989 0.049 Uiso 0.498(4) calc PR A 2
H11E H 0.9191 0.6915 -0.0094 0.049 Uiso 0.498(4) calc PR A 2
H11F H 0.8309 0.7157 -0.0505 0.049 Uiso 0.498(4) calc PR A 2
C12A C 0.6940(11) 0.6478(4) -0.1163(7) 0.045(4) Uiso 0.498(4) d PDU A 2
H12D H 0.6474 0.6704 -0.1112 0.054 Uiso 0.498(4) calc PR A 2
H12E H 0.6567 0.6223 -0.1187 0.054 Uiso 0.498(4) calc PR A 2
H12F H 0.7331 0.6511 -0.1630 0.054 Uiso 0.498(4) calc PR A 2
C13A C 0.8625(16) 0.5991(6) -0.0371(15) 0.055(7) Uani 0.498(4) d PDU A 2
H13D H 0.8950 0.5979 -0.0869 0.066 Uiso 0.498(4) calc PR A 2
H13E H 0.8207 0.5750 -0.0301 0.066 Uiso 0.498(4) calc PR A 2
H13F H 0.9135 0.6000 0.0029 0.066 Uiso 0.498(4) calc PR A 2
Si2A Si 0.6531(2) 0.60095(9) 0.09504(18) 0.0401(9) Uani 0.498(4) d PDU A 2
C21A C 0.542(2) 0.6068(9) 0.1662(12) 0.059(10) Uani 0.498(4) d PDU A 2
H21D H 0.5676 0.6156 0.2157 0.071 Uiso 0.498(4) calc PR A 2
H21E H 0.5081 0.5807 0.1719 0.071 Uiso 0.498(4) calc PR A 2
H21F H 0.4950 0.6269 0.1467 0.071 Uiso 0.498(4) calc PR A 2
C22A C 0.5856(17) 0.5713(6) 0.0130(13) 0.068(7) Uani 0.498(4) d PDU A 2
H22D H 0.5350 0.5887 -0.0104 0.082 Uiso 0.498(4) calc PR A 2
H22E H 0.5535 0.5471 0.0340 0.082 Uiso 0.498(4) calc PR A 2
H22F H 0.6346 0.5632 -0.0255 0.082 Uiso 0.498(4) calc PR A 2
C23A C 0.7448(10) 0.5630(4) 0.1387(9) 0.056(3) Uani 0.498(4) d PDU A 2
H23D H 0.7986 0.5575 0.1024 0.068 Uiso 0.498(4) calc PR A 2
H23E H 0.7097 0.5378 0.1506 0.068 Uiso 0.498(4) calc PR A 2
H23F H 0.7731 0.5744 0.1854 0.068 Uiso 0.498(4) calc PR A 2
Si3A Si 0.8117(2) 0.66861(10) 0.14408(16) 0.0355(8) Uani 0.498(4) d PDU A 2
C31A C 0.766(2) 0.6586(16) 0.2456(9) 0.048(9) Uani 0.498(4) d PDU A 2
H31D H 0.7459 0.6302 0.2505 0.058 Uiso 0.498(4) calc PR A 2
H31E H 0.7084 0.6760 0.2566 0.058 Uiso 0.498(4) calc PR A 2
H31F H 0.8195 0.6645 0.2817 0.058 Uiso 0.498(4) calc PR A 2
C32A C 0.9356(10) 0.6430(8) 0.1318(17) 0.060(6) Uani 0.498(4) d PDU A 2
H32D H 0.9613 0.6485 0.0807 0.072 Uiso 0.498(4) calc PR A 2
H32E H 0.9275 0.6137 0.1386 0.072 Uiso 0.498(4) calc PR A 2
H32F H 0.9826 0.6534 0.1697 0.072 Uiso 0.498(4) calc PR A 2
C33A C 0.8332(8) 0.7261(3) 0.1380(7) 0.046(3) Uani 0.498(4) d PD A 2
H33D H 0.8892 0.7336 0.1709 0.055 Uiso 0.498(4) calc PR A 2
H33E H 0.7729 0.7403 0.1547 0.055 Uiso 0.498(4) calc PR A 2
H33F H 0.8484 0.7336 0.0854 0.055 Uiso 0.498(4) calc PR A 2
Si4 Si 0.37274(16) 0.7500 -0.18081(13) 0.0445(5) Uani 1 d S . .
C41 C 0.2677(7) 0.7500 -0.2554(5) 0.055(2) Uani 1 d S . .
H41A H 0.2340 0.7237 -0.2551 0.066 Uiso 0.50 calc PR . .
H41B H 0.2961 0.7550 -0.3059 0.066 Uiso 0.50 calc PR . .
H41C H 0.2195 0.7713 -0.2432 0.066 Uiso 0.50 calc PR . .
C42 C 0.4551(5) 0.7039(2) -0.2020(4) 0.0602(17) Uani 1 d . . .
H42A H 0.4773 0.7049 -0.2550 0.072 Uiso 1 calc R . .
H42B H 0.4168 0.6791 -0.1934 0.072 Uiso 1 calc R . .
H42C H 0.5133 0.7042 -0.1683 0.072 Uiso 1 calc R . .
C2 C 0.3238(5) 0.7500 -0.0769(4) 0.0425(18) Uani 1 d SD . .
Si5 Si 0.2758(3) 0.69207(11) -0.0506(2) 0.0514(13) Uani 0.511(6) d PDU B 3
C51 C 0.198(4) 0.6931(11) 0.0390(15) 0.070(10) Uani 0.511(6) d PDU B 3
H51A H 0.1506 0.7155 0.0364 0.083 Uiso 0.511(6) calc PR B 3
H51B H 0.2420 0.6968 0.0831 0.083 Uiso 0.511(6) calc PR B 3
H51C H 0.1620 0.6675 0.0441 0.083 Uiso 0.511(6) calc PR B 3
C52 C 0.3882(9) 0.6581(4) -0.0248(8) 0.060(4) Uani 0.511(6) d PDU B 3
H52A H 0.4054 0.6620 0.0289 0.073 Uiso 0.511(6) calc PR B 3
H52B H 0.4455 0.6654 -0.0566 0.073 Uiso 0.511(6) calc PR B 3
H52C H 0.3708 0.6297 -0.0336 0.073 Uiso 0.511(6) calc PR B 3
C53 C 0.2037(19) 0.6660(6) -0.1319(13) 0.094(8) Uani 0.511(6) d PDU B 3
H53A H 0.1450 0.6522 -0.1111 0.113 Uiso 0.511(6) calc PR B 3
H53B H 0.2471 0.6462 -0.1569 0.113 Uiso 0.511(6) calc PR B 3
H53C H 0.1824 0.6864 -0.1690 0.113 Uiso 0.511(6) calc PR B 3
Si5A Si 0.2179(3) 0.71465(13) -0.0635(2) 0.0490(13) Uani 0.489(6) d PDU . 4
C51A C 0.188(4) 0.6996(13) 0.0392(12) 0.078(13) Uani 0.489(6) d PDU . 4
H51D H 0.2366 0.6798 0.0571 0.093 Uiso 0.489(6) calc PR B 4
H51E H 0.1207 0.6877 0.0412 0.093 Uiso 0.489(6) calc PR B 4
H51F H 0.1898 0.7237 0.0717 0.093 Uiso 0.489(6) calc PR B 4
C52A C 0.0926(8) 0.7351(5) -0.1012(8) 0.067(6) Uani 0.489(6) d PD . 4
H52D H 0.0656 0.7549 -0.0653 0.081 Uiso 0.489(6) calc PR B 4
H52E H 0.0453 0.7126 -0.1069 0.081 Uiso 0.489(6) calc PR B 4
H52F H 0.1031 0.7480 -0.1507 0.081 Uiso 0.489(6) calc PR B 4
C53A C 0.2423(16) 0.6629(5) -0.1161(12) 0.067(5) Uani 0.489(6) d PDU . 4
H53D H 0.2498 0.6678 -0.1708 0.080 Uiso 0.489(6) calc PR B 4
H53E H 0.1858 0.6446 -0.1075 0.080 Uiso 0.489(6) calc PR B 4
H53F H 0.3034 0.6505 -0.0963 0.080 Uiso 0.489(6) calc PR B 4
CP1 C 0.4366(13) 0.5758(5) -0.2326(10) 0.165(6) Uiso 1 d U . .
HP1A H 0.3799 0.5778 -0.2676 0.198 Uiso 1 calc R . .
HP1B H 0.4330 0.5982 -0.1961 0.198 Uiso 1 calc R . .
CP2 C 0.5313(11) 0.5769(5) -0.2745(9) 0.149(5) Uiso 1 d U . .
HP2A H 0.5669 0.6020 -0.2624 0.179 Uiso 1 calc R . .
HP2B H 0.5176 0.5767 -0.3292 0.179 Uiso 1 calc R . .
CP3 C 0.5969(14) 0.5407(6) -0.2543(11) 0.180(6) Uiso 1 d U . .
HP3A H 0.6181 0.5259 -0.2998 0.216 Uiso 1 calc R . .
HP3B H 0.6557 0.5489 -0.2251 0.216 Uiso 1 calc R . .
CP4 C 0.5262(15) 0.5167(6) -0.2076(12) 0.197(7) Uiso 1 d U . .
HP4A H 0.5124 0.4912 -0.2340 0.237 Uiso 1 calc R . .
HP4B H 0.5587 0.5100 -0.1593 0.237 Uiso 1 calc R . .
CP5 C 0.4359(17) 0.5357(7) -0.1920(13) 0.221(8) Uiso 1 d U . .
HP5A H 0.4285 0.5399 -0.1371 0.265 Uiso 1 calc R . .
HP5B H 0.3802 0.5191 -0.2099 0.265 Uiso 1 calc R . .
CP6 C 0.9035(17) 0.4664(7) -0.0791(14) 0.221(9) Uiso 1 d U . .
HP6A H 0.9086 0.4958 -0.0846 0.266 Uiso 1 calc R . .
HP6B H 0.9686 0.4541 -0.0896 0.266 Uiso 1 calc R . .
CP7 C 0.867(2) 0.4551(8) -0.0029(15) 0.241(10) Uiso 1 d U . .
HP7A H 0.8927 0.4284 0.0113 0.290 Uiso 1 calc R . .
HP7B H 0.8902 0.4749 0.0348 0.290 Uiso 1 calc R . .
CP8 C 0.7644(18) 0.4544(7) -0.0040(13) 0.206(8) Uiso 1 d U . .
HP8A H 0.7369 0.4799 0.0149 0.248 Uiso 1 calc R . .
HP8B H 0.7389 0.4322 0.0274 0.248 Uiso 1 calc R . .
CP9 C 0.7379(19) 0.4481(8) -0.0863(15) 0.243(10) Uiso 1 d U . .
HP9A H 0.7065 0.4216 -0.0936 0.292 Uiso 1 calc R . .
HP9B H 0.6916 0.4691 -0.1036 0.292 Uiso 1 calc R . .
CP10 C 0.829(2) 0.4504(8) -0.1272(16) 0.260(11) Uiso 1 d U . .
HP1C H 0.8487 0.4234 -0.1446 0.313 Uiso 1 calc R . .
HP1D H 0.8210 0.4678 -0.1718 0.313 Uiso 1 calc R . .

loop_
_atom_site_aniso_label
_atom_site_aniso_U_11
_atom_site_aniso_U_22
_atom_site_aniso_U_33
_atom_site_aniso_U_23
_atom_site_aniso_U_13
_atom_site_aniso_U_12
P1 0.0220(8) 0.0404(9) 0.0212(8) 0.000 0.0020(6) 0.000
P2 0.0524(9) 0.0531(8) 0.0295(7) 0.0108(6) 0.0157(6) 0.0146(7)
P3 0.0259(8) 0.0700(14) 0.0268(10) 0.000 0.0063(7) 0.000
Ga1 0.0273(3) 0.0374(3) 0.0258(3) 0.0011(2) 0.0032(2) 0.0043(2)
Ga2 0.0207(3) 0.0463(4) 0.0240(4) 0.000 -0.0002(3) 0.000
C1 0.056(3) 0.048(3) 0.031(3) 0.000(2) 0.006(3) 0.023(3)
Si1 0.046(4) 0.052(4) 0.035(3) -0.008(2) 0.009(2) 0.014(3)
C13 0.041(9) 0.050(9) 0.057(11) 0.001(8) -0.020(7) 0.001(7)
Si2 0.0431(19) 0.0411(16) 0.0392(17) -0.0029(13) -0.0008(14) -0.0020(13)
C21 0.053(15) 0.07(2) 0.07(2) -0.010(14) 0.029(14) 0.003(12)
C22 0.057(14) 0.102(16) 0.075(13) -0.015(12) -0.020(10) 0.010(11)
C23 0.044(6) 0.053(7) 0.061(8) -0.003(6) -0.008(6) -0.006(5)
Si3 0.0412(16) 0.045(2) 0.0312(15) 0.0012(12) -0.0067(12) 0.0120(14)
C31 0.064(14) 0.054(14) 0.028(10) 0.008(9) -0.008(8) 0.020(14)
C32 0.069(10) 0.069(15) 0.043(9) -0.024(11) 0.006(8) -0.014(9)
C33 0.074(9) 0.054(8) 0.052(8) 0.014(6) -0.003(7) 0.022(7)
Si1A 0.040(3) 0.053(4) 0.022(3) -0.004(2) -0.0054(18) 0.016(3)
C11A 0.048(8) 0.054(9) 0.020(6) -0.001(6) 0.003(6) 0.001(6)
C13A 0.041(10) 0.066(13) 0.057(11) -0.028(9) -0.001(9) 0.013(10)
Si2A 0.0420(19) 0.0365(16) 0.0418(17) -0.0023(12) -0.0003(14) 0.0018(12)
C21A 0.09(2) 0.029(11) 0.054(15) 0.007(10) -0.005(13) -0.011(11)
C22A 0.041(10) 0.097(14) 0.066(13) -0.035(12) -0.025(8) 0.015(9)
C23A 0.062(8) 0.047(7) 0.061(9) 0.006(6) -0.007(7) 0.010(6)
Si3A 0.0349(15) 0.045(2) 0.0265(14) 0.0012(12) -0.0063(12) 0.0041(13)
C31A 0.046(10) 0.061(18) 0.037(12) -0.011(11) -0.004(8) -0.001(11)
C32A 0.053(9) 0.076(16) 0.053(10) -0.025(12) -0.006(8) -0.011(8)
C33A 0.036(5) 0.059(7) 0.042(6) 0.005(5) -0.021(5) -0.012(5)
Si4 0.0367(11) 0.0656(14) 0.0313(11) 0.000 -0.0046(9) 0.000
C41 0.050(5) 0.076(6) 0.039(5) 0.000 -0.019(4) 0.000
C42 0.053(4) 0.086(5) 0.042(3) -0.001(3) 0.005(3) 0.016(3)
C2 0.020(3) 0.073(5) 0.034(4) 0.000 -0.005(3) 0.000
Si5 0.041(2) 0.063(2) 0.050(2) 0.0079(16) -0.0096(15) -0.0176(18)
C51 0.038(15) 0.096(16) 0.07(2) 0.034(14) 0.000(12) -0.012(12)
C52 0.061(8) 0.052(7) 0.069(9) 0.009(6) -0.003(7) -0.013(6)
C53 0.100(18) 0.067(11) 0.12(2) 0.029(11) -0.046(13) -0.017(11)
Si5A 0.0281(18) 0.078(3) 0.0410(19) 0.0074(17) -0.0035(14) -0.0125(18)
C51A 0.049(16) 0.15(3) 0.038(14) 0.012(15) -0.005(11) -0.01(2)
C52A 0.021(5) 0.122(17) 0.058(8) 0.006(7) -0.002(5) -0.006(6)
C53A 0.083(15) 0.061(10) 0.057(10) 0.019(8) -0.013(10) 0.000(9)

loop_
_atom_type_symbol
_atom_type_description
_atom_type_scat_dispersion_real
_atom_type_scat_dispersion_imag
_atom_type_scat_source
C C 0.0033 0.0016 'International Tables Vol C Tables 4.2.6.8 and 6.1.1.4'
H H 0.0000 0.0000 'International Tables Vol C Tables 4.2.6.8 and 6.1.1.4'
Si Si 0.0817 0.0704 'International Tables Vol C Tables 4.2.6.8 and 6.1.1.4'
P P 0.1023 0.0942 'International Tables Vol C Tables 4.2.6.8 and 6.1.1.4'
Ga Ga 0.2307 1.6083 'International Tables Vol C Tables 4.2.6.8 and 6.1.1.4'

loop_
_geom_angle_atom_site_label_1
_geom_angle_atom_site_label_2
_geom_angle_atom_site_label_3
_geom_angle
_geom_angle_site_symmetry_1
_geom_angle_site_symmetry_3
Ga1 P1 Ga1 86.44(6) 7_575 .
Ga1 P1 Ga2 85.92(5) 7_575 .
Ga1 P1 Ga2 85.92(5) . .
P2 P2 P3 60.08(5) 7_575 .
P2 P2 Ga1 102.54(4) 7_575 .
P3 P2 Ga1 102.20(8) . .
P2 P3 P2 59.83(10) 7_575 .
P2 P3 Ga2 102.32(7) 7_575 .
P2 P3 Ga2 102.32(7) . .
C1 Ga1 P1 127.43(14) . .
C1 Ga1 P2 118.78(15) . .
P1 Ga1 P2 113.75(5) . .
C2 Ga2 P1 127.0(2) . .
C2 Ga2 P3 119.5(2) . .
P1 Ga2 P3 113.52(7) . .
Si2A C1 Si3 78.8(2) . .
Si2A C1 Si1 108.3(5) . .
Si3 C1 Si1 114.3(4) . .
Si2A C1 Si1A 116.0(5) . .
Si3 C1 Si1A 109.8(4) . .
Si1 C1 Si1A 9.2(6) . .
Si2A C1 Ga1 123.6(3) . .
Si3 C1 Ga1 116.9(3) . .
Si1 C1 Ga1 111.4(5) . .
Si1A C1 Ga1 108.5(4) . .
Si2A C1 Si2 33.58(17) . .
Si3 C1 Si2 109.0(3) . .
Si1 C1 Si2 107.2(4) . .
Si1A C1 Si2 116.4(5) . .
Ga1 C1 Si2 95.9(2) . .
Si2A C1 Si3A 109.3(3) . .
Si3 C1 Si3A 31.38(15) . .
Si1 C1 Si3A 109.8(4) . .
Si1A C1 Si3A 101.7(4) . .
Ga1 C1 Si3A 93.1(2) . .
Si2 C1 Si3A 135.4(3) . .
C11 Si1 C12 105.2(9) . .
C11 Si1 C13 104.9(10) . .
C12 Si1 C13 104.8(9) . .
C11 Si1 C1 113.5(9) . .
C12 Si1 C1 112.8(7) . .
C13 Si1 C1 114.8(10) . .
C22 Si2 C21 107.9(12) . .
C22 Si2 C23 109.2(8) . .
C21 Si2 C23 107.3(12) . .
C22 Si2 C1 111.4(8) . .
C21 Si2 C1 111.2(10) . .
C23 Si2 C1 109.9(4) . .
C1 Si3 C33 114.9(5) . .
C1 Si3 C32 112.2(9) . .
C33 Si3 C32 105.3(8) . .
C1 Si3 C31 114.6(11) . .
C33 Si3 C31 106.5(15) . .
C32 Si3 C31 102.2(12) . .
C11A Si1A C12A 103.5(7) . .
C11A Si1A C13A 105.3(9) . .
C12A Si1A C13A 108.8(10) . .
C11A Si1A C1 117.4(8) . .
C12A Si1A C1 109.9(7) . .
C13A Si1A C1 111.4(9) . .
Si1A C11A H11D 109.5 . .
Si1A C11A H11E 109.5 . .
H11D C11A H11E 109.5 . .
Si1A C11A H11F 109.5 . .
H11D C11A H11F 109.5 . .
H11E C11A H11F 109.5 . .
Si1A C12A H12D 109.5 . .
Si1A C12A H12E 109.5 . .
H12D C12A H12E 109.5 . .
Si1A C12A H12F 109.5 . .
H12D C12A H12F 109.5 . .
H12E C12A H12F 109.5 . .
Si1A C13A H13D 109.4 . .
Si1A C13A H13E 109.5 . .
H13D C13A H13E 109.5 . .
Si1A C13A H13F 109.5 . .
H13D C13A H13F 109.5 . .
H13E C13A H13F 109.5 . .
C1 Si2A C23A 117.1(5) . .
C1 Si2A C21A 113.2(9) . .
C23A Si2A C21A 107.2(11) . .
C1 Si2A C22A 112.6(9) . .
C23A Si2A C22A 105.3(7) . .
C21A Si2A C22A 99.7(10) . .
Si2A C21A H21D 109.4 . .
Si2A C21A H21E 109.4 . .
H21D C21A H21E 109.5 . .
Si2A C21A H21F 109.6 . .
H21D C21A H21F 109.5 . .
H21E C21A H21F 109.5 . .
Si2A C22A H22D 109.5 . .
Si2A C22A H22E 109.5 . .
H22D C22A H22E 109.5 . .
Si2A C22A H22F 109.5 . .
H22D C22A H22F 109.5 . .
H22E C22A H22F 109.5 . .
Si2A C23A H23D 109.5 . .
Si2A C23A H23E 109.5 . .
H23D C23A H23E 109.5 . .
Si2A C23A H23F 109.5 . .
H23D C23A H23F 109.5 . .
H23E C23A H23F 109.5 . .
C32A Si3A C31A 108.3(13) . .
C32A Si3A C33A 107.8(8) . .
C31A Si3A C33A 105.6(15) . .
C32A Si3A C1 112.7(7) . .
C31A Si3A C1 109.9(10) . .
C33A Si3A C1 112.2(4) . .
Si3A C31A H31D 109.6 . .
Si3A C31A H31E 109.4 . .
H31D C31A H31E 109.5 . .
Si3A C31A H31F 109.4 . .
H31D C31A H31F 109.5 . .
H31E C31A H31F 109.5 . .
Si3A C32A H32D 109.7 . .
Si3A C32A H32E 109.4 . .
H32D C32A H32E 109.5 . .
Si3A C32A H32F 109.4 . .
H32D C32A H32F 109.5 . .
H32E C32A H32F 109.5 . .
Si3A C33A H33D 109.5 . .
Si3A C33A H33E 109.5 . .
H33D C33A H33E 109.5 . .
Si3A C33A H33F 109.5 . .
H33D C33A H33F 109.5 . .
H33E C33A H33F 109.5 . .
C42 Si4 C42 105.2(5) 7_575 .
C42 Si4 C41 106.8(3) 7_575 .
C42 Si4 C41 106.8(3) . .
C42 Si4 C2 112.2(2) 7_575 .
C42 Si4 C2 112.2(2) . .
C41 Si4 C2 113.2(4) . .
Si4 C41 H41A 109.5 . .
Si4 C41 H41B 109.5 . .
H41A C41 H41B 109.5 . .
Si4 C41 H41C 109.5 . .
H41A C41 H41C 109.5 . .
H41B C41 H41C 109.5 . .
Si4 C42 H42A 109.5 . .
Si4 C42 H42B 109.5 . .
H42A C42 H42B 109.5 . .
Si4 C42 H42C 109.5 . .
H42A C42 H42C 109.5 . .
H42B C42 H42C 109.5 . .
Si5A C2 Si5A 78.2(4) . 7_575
Si5A C2 Si4 112.3(3) . .
Si5A C2 Si4 112.3(3) 7_575 .
Si5A C2 Ga2 119.7(3) . .
Si5A C2 Ga2 119.7(3) 7_575 .
Si4 C2 Ga2 111.1(3) . .
Si5A C2 Si5 108.5(4) . 7_575
Si5A C2 Si5 31.93(16) 7_575 7_575
Si4 C2 Si5 108.4(2) . 7_575
Ga2 C2 Si5 95.1(2) . 7_575
Si5A C2 Si5 31.93(16) . .
Si5A C2 Si5 108.5(4) 7_575 .
Si4 C2 Si5 108.4(2) . .
Ga2 C2 Si5 95.1(2) . .
Si5 C2 Si5 135.0(4) 7_575 .
C51 Si5 C53 110.6(15) . .
C51 Si5 C52 104.1(19) . .
C53 Si5 C52 107.8(8) . .
C51 Si5 C2 109.9(11) . .
C53 Si5 C2 113.7(8) . .
C52 Si5 C2 110.3(4) . .
C2 Si5A C51A 116.5(12) . .
C2 Si5A C52A 113.7(5) . .
C51A Si5A C52A 103.3(19) . .
C2 Si5A C53A 111.1(7) . .
C51A Si5A C53A 104.7(13) . .
C52A Si5A C53A 106.6(7) . .
C2 Si5A Si5A 50.91(19) . 7_575
C51A Si5A Si5A 105.0(12) . 7_575
C52A Si5A Si5A 69.5(5) . 7_575
C53A Si5A Si5A 150.1(7) . 7_575
C2 Si5A C52A 93.6(4) . 7_575
C51A Si5A C52A 106.5(19) . 7_575
C52A Si5A C52A 22.1(7) . 7_575
C53A Si5A C52A 125.0(7) . 7_575
Si5A Si5A C52A 47.4(3) 7_575 7_575
CP2 CP1 CP5 105.3(15) . .
CP2 CP1 HP1A 110.7 . .
CP5 CP1 HP1A 110.7 . .
CP2 CP1 HP1B 110.7 . .
CP5 CP1 HP1B 110.7 . .
HP1A CP1 HP1B 108.8 . .
CP1 CP2 CP3 111.3(14) . .
CP1 CP2 HP2A 109.4 . .
CP3 CP2 HP2A 109.4 . .
CP1 CP2 HP2B 109.3 . .
CP3 CP2 HP2B 109.4 . .
HP2A CP2 HP2B 108.0 . .
CP4 CP3 CP2 100.3(15) . .
CP4 CP3 HP3A 111.7 . .
CP2 CP3 HP3A 111.7 . .
CP4 CP3 HP3B 111.7 . .
CP2 CP3 HP3B 111.7 . .
HP3A CP3 HP3B 109.5 . .
CP5 CP4 CP3 115.1(19) . .
CP5 CP4 HP4A 108.5 . .
CP3 CP4 HP4A 108.5 . .
CP5 CP4 HP4B 108.5 . .
CP3 CP4 HP4B 108.5 . .
HP4A CP4 HP4B 107.5 . .
CP4 CP5 CP1 107.4(19) . .
CP4 CP5 HP5A 110.2 . .
CP1 CP5 HP5A 110.2 . .
CP4 CP5 HP5B 110.2 . .
CP1 CP5 HP5B 110.2 . .
HP5A CP5 HP5B 108.5 . .
CP10 CP6 CP7 102(2) . .
CP10 CP6 HP6A 111.3 . .
CP7 CP6 HP6A 111.2 . .
CP10 CP6 HP6B 111.3 . .
CP7 CP6 HP6B 111.3 . .
HP6A CP6 HP6B 109.2 . .
CP8 CP7 CP6 109(2) . .
CP8 CP7 HP7A 109.9 . .
CP6 CP7 HP7A 109.9 . .
CP8 CP7 HP7B 109.9 . .
CP6 CP7 HP7B 109.9 . .
HP7A CP7 HP7B 108.3 . .
CP7 CP8 CP9 105(2) . .
CP7 CP8 HP8A 110.8 . .
CP9 CP8 HP8A 110.9 . .
CP7 CP8 HP8B 110.8 . .
CP9 CP8 HP8B 110.8 . .
HP8A CP8 HP8B 108.9 . .
CP10 CP9 CP8 106(2) . .
CP10 CP9 HP9A 110.6 . .
CP8 CP9 HP9A 110.6 . .
CP10 CP9 HP9B 110.5 . .
CP8 CP9 HP9B 110.5 . .
HP9A CP9 HP9B 108.7 . .
CP6 CP10 CP9 109(2) . .
CP6 CP10 HP1C 109.9 . .
CP9 CP10 HP1C 109.9 . .
CP6 CP10 HP1D 109.9 . .
CP9 CP10 HP1D 109.9 . .
HP1C CP10 HP1D 108.3 . .

loop_
_geom_bond_atom_site_label_1
_geom_bond_atom_site_label_2
_geom_bond_distance
_geom_bond_site_symmetry_2
P1 Ga1 2.3413(13) 7_575
P1 Ga1 2.3413(13) .
P1 Ga2 2.3417(18) .
P2 P2 2.178(3) 7_575
P2 P3 2.183(2) .
P2 Ga1 2.3693(15) .
P3 P2 2.183(2) 7_575
P3 Ga2 2.378(2) .
Ga1 C1 1.970(5) .
Ga2 C2 1.971(7) .
C1 Si2A 1.744(6) .
C1 Si3 1.855(5) .
C1 Si1 1.889(7) .
C1 Si1A 1.938(9) .
C1 Si2 2.005(6) .
C1 Si3A 2.096(6) .
Si1 C11 1.847(15) .
Si1 C12 1.865(12) .
Si1 C13 1.893(13) .
C11 H11A 0.9603 .
C11 H11B 0.9603 .
C11 H11C 0.9603 .
C12 H12A 0.9599 .
C12 H12B 0.9599 .
C12 H12C 0.9599 .
C13 H13A 0.9599 .
C13 H13B 0.9599 .
C13 H13C 0.9599 .
Si2 C22 1.867(14) .
Si2 C21 1.874(18) .
Si2 C23 1.887(11) .
C21 H21A 0.9599 .
C21 H21B 0.9599 .
C21 H21C 0.9599 .
C22 H22A 0.9599 .
C22 H22B 0.9599 .
C22 H22C 0.9599 .
C23 H23A 0.9599 .
C23 H23B 0.9599 .
C23 H23C 0.9599 .
Si3 C33 1.875(11) .
Si3 C32 1.890(16) .
Si3 C31 1.906(19) .
C31 H31A 0.9599 .
C31 H31B 0.9599 .
C31 H31C 0.9599 .
C32 H32A 0.9599 .
C32 H32B 0.9599 .
C32 H32C 0.9599 .
C33 H33A 0.9599 .
C33 H33B 0.9599 .
C33 H33C 0.9599 .
Si1A C11A 1.848(15) .
Si1A C12A 1.859(12) .
Si1A C13A 1.881(12) .
C11A H11D 0.9601 .
C11A H11E 0.9601 .
C11A H11F 0.9601 .
C12A H12D 0.9599 .
C12A H12E 0.9599 .
C12A H12F 0.9599 .
C13A H13D 0.9599 .
C13A H13E 0.9599 .
C13A H13F 0.9599 .
Si2A C23A 1.877(11) .
Si2A C21A 1.914(18) .
Si2A C22A 1.926(13) .
C21A H21D 0.9599 .
C21A H21E 0.9599 .
C21A H21F 0.9599 .
C22A H22D 0.9599 .
C22A H22E 0.9599 .
C22A H22F 0.9599 .
C23A H23D 0.9599 .
C23A H23E 0.9599 .
C23A H23F 0.9599 .
Si3A C32A 1.838(14) .
Si3A C31A 1.879(19) .
Si3A C33A 1.884(10) .
C31A H31D 0.9599 .
C31A H31E 0.9599 .
C31A H31F 0.9599 .
C32A H32D 0.9599 .
C32A H32E 0.9599 .
C32A H32F 0.9599 .
C33A H33D 0.9599 .
C33A H33E 0.9599 .
C33A H33F 0.9599 .
Si4 C42 1.878(7) 7_575
Si4 C42 1.878(7) .
Si4 C41 1.886(8) .
Si4 C2 1.903(8) .
C41 H41A 0.9599 .
C41 H41B 0.9599 .
C41 H41C 0.9599 .
C42 H42A 0.9599 .
C42 H42B 0.9599 .
C42 H42C 0.9599 .
C2 Si5A 1.815(5) .
C2 Si5A 1.815(5) 7_575
C2 Si5 2.029(4) 7_575
C2 Si5 2.029(4) .
Si5 C51 1.850(17) .
Si5 C53 1.889(15) .
Si5 C52 1.894(12) .
C51 H51A 0.9599 .
C51 H51B 0.9599 .
C51 H51C 0.9599 .
C52 H52A 0.9599 .
C52 H52B 0.9599 .
C52 H52C 0.9599 .
C53 H53A 0.9599 .
C53 H53B 0.9599 .
C53 H53C 0.9599 .
Si5A C51A 1.877(16) .
Si5A C52A 1.890(11) .
Si5A C53A 1.932(15) .
Si5A Si5A 2.288(8) 7_575
Si5A C52A 2.405(14) 7_575
C51A H51D 0.9599 .
C51A H51E 0.9599 .
C51A H51F 0.9599 .
C52A H52D 0.9599 .
C52A H52E 0.9599 .
C52A H52F 0.9599 .
C53A H53D 0.9599 .
C53A H53E 0.9599 .
C53A H53F 0.9599 .
CP1 CP2 1.438(18) .
CP1 CP5 1.47(2) .
CP1 HP1A 0.9600 .
CP1 HP1B 0.9600 .
CP2 CP3 1.495(19) .
CP2 HP2A 0.9600 .
CP2 HP2B 0.9600 .
CP3 CP4 1.45(2) .
CP3 HP3A 0.9600 .
CP3 HP3B 0.9600 .
CP4 CP5 1.36(2) .
CP4 HP4A 0.9600 .
CP4 HP4B 0.9600 .
CP5 HP5A 0.9600 .
CP5 HP5B 0.9600 .
CP6 CP10 1.38(3) .
CP6 CP7 1.45(3) .
CP6 HP6A 0.9600 .
CP6 HP6B 0.9600 .
CP7 CP8 1.35(3) .
CP7 HP7A 0.9600 .
CP7 HP7B 0.9600 .
CP8 CP9 1.47(2) .
CP8 HP8A 0.9600 .
CP8 HP8B 0.9600 .
CP9 CP10 1.39(3) .
CP9 HP9A 0.9600 .
CP9 HP9B 0.9600 .
CP10 HP1C 0.9600 .
CP10 HP1D 0.9600 .

loop_
_geom_torsion_atom_site_label_1
_geom_torsion_atom_site_label_2
_geom_torsion_atom_site_label_3
_geom_torsion_atom_site_label_4
_geom_torsion
_geom_torsion_site_symmetry_1
_geom_torsion_site_symmetry_4
Ga1 P2 P3 P2 -97.58(6) . 7_575
P2 P2 P3 Ga2 97.22(5) 7_575 .
Ga1 P2 P3 Ga2 -0.36(7) . .
Ga1 P1 Ga1 C1 -140.1(2) 7_575 .
Ga2 P1 Ga1 C1 133.7(2) . .
Ga1 P1 Ga1 P2 42.35(7) 7_575 .
Ga2 P1 Ga1 P2 -43.81(6) . .
P2 P2 Ga1 C1 152.02(18) 7_575 .
P3 P2 Ga1 C1 -146.32(19) . .
P2 P2 Ga1 P1 -30.19(5) 7_575 .
P3 P2 Ga1 P1 31.47(9) . .
Ga1 P1 Ga2 C2 136.64(3) 7_575 .
Ga1 P1 Ga2 C2 -136.64(3) . .
Ga1 P1 Ga2 P3 -43.36(3) 7_575 .
Ga1 P1 Ga2 P3 43.36(3) . .
P2 P3 Ga2 C2 -149.30(6) 7_575 .
P2 P3 Ga2 C2 149.30(6) . .
P2 P3 Ga2 P1 30.70(6) 7_575 .
P2 P3 Ga2 P1 -30.70(6) . .
P1 Ga1 C1 Si2A -133.4(3) . .
P2 Ga1 C1 Si2A 44.1(4) . .
P1 Ga1 C1 Si3 132.3(2) . .
P2 Ga1 C1 Si3 -50.2(3) . .
P1 Ga1 C1 Si1 -1.7(5) . .
P2 Ga1 C1 Si1 175.7(4) . .
P1 Ga1 C1 Si1A 7.6(5) . .
P2 Ga1 C1 Si1A -174.9(4) . .
P1 Ga1 C1 Si2 -112.80(18) . .
P2 Ga1 C1 Si2 64.7(2) . .
P1 Ga1 C1 Si3A 110.99(17) . .
P2 Ga1 C1 Si3A -71.6(2) . .
Si2A C1 Si1 C11 -161.8(9) . .
Si3 C1 Si1 C11 -76.1(10) . .
Si1A C1 Si1 C11 -14(4) . .
Ga1 C1 Si1 C11 59.2(10) . .
Si2 C1 Si1 C11 162.9(9) . .
Si3A C1 Si1 C11 -42.5(10) . .
Si2A C1 Si1 C12 78.8(9) . .
Si3 C1 Si1 C12 164.4(7) . .
Si1A C1 Si1 C12 -133(5) . .
Ga1 C1 Si1 C12 -60.3(9) . .
Si2 C1 Si1 C12 43.5(9) . .
Si3A C1 Si1 C12 -162.0(7) . .
Si2A C1 Si1 C13 -41.2(9) . .
Si3 C1 Si1 C13 44.5(10) . .
Si1A C1 Si1 C13 107(5) . .
Ga1 C1 Si1 C13 179.8(8) . .
Si2 C1 Si1 C13 -76.5(9) . .
Si3A C1 Si1 C13 78.1(9) . .
Si2A C1 Si2 C22 -55.4(9) . .
Si3 C1 Si2 C22 -82.2(9) . .
Si1 C1 Si2 C22 42.0(10) . .
Si1A C1 Si2 C22 42.6(10) . .
Ga1 C1 Si2 C22 156.6(9) . .
Si3A C1 Si2 C22 -102.9(9) . .
Si2A C1 Si2 C21 65.0(12) . .
Si3 C1 Si2 C21 38.1(13) . .
Si1 C1 Si2 C21 162.3(13) . .
Si1A C1 Si2 C21 162.9(13) . .
Ga1 C1 Si2 C21 -83.0(12) . .
Si3A C1 Si2 C21 17.5(13) . .
Si2A C1 Si2 C23 -176.5(5) . .
Si3 C1 Si2 C23 156.7(5) . .
Si1 C1 Si2 C23 -79.1(6) . .
Si1A C1 Si2 C23 -78.5(6) . .
Ga1 C1 Si2 C23 35.5(5) . .
Si3A C1 Si2 C23 136.1(5) . .
Si2A C1 Si3 C33 28.8(6) . .
Si1 C1 Si3 C33 -76.3(7) . .
Si1A C1 Si3 C33 -85.0(7) . .
Ga1 C1 Si3 C33 150.9(5) . .
Si2 C1 Si3 C33 43.6(6) . .
Si3A C1 Si3 C33 -164.8(6) . .
Si2A C1 Si3 C32 149.1(7) . .
Si1 C1 Si3 C32 43.9(9) . .
Si1A C1 Si3 C32 35.2(9) . .
Ga1 C1 Si3 C32 -88.9(7) . .
Si2 C1 Si3 C32 163.8(7) . .
Si3A C1 Si3 C32 -44.6(7) . .
Si2A C1 Si3 C31 -95.0(15) . .
Si1 C1 Si3 C31 159.9(16) . .
Si1A C1 Si3 C31 151.2(16) . .
Ga1 C1 Si3 C31 27.1(15) . .
Si2 C1 Si3 C31 -80.2(15) . .
Si3A C1 Si3 C31 71.4(15) . .
Si2A C1 Si1A C11A -160.4(7) . .
Si3 C1 Si1A C11A -73.6(8) . .
Si1 C1 Si1A C11A 165(5) . .
Ga1 C1 Si1A C11A 55.3(8) . .
Si2 C1 Si1A C11A 162.0(7) . .
Si3A C1 Si1A C11A -42.0(8) . .
Si2A C1 Si1A C12A 81.7(8) . .
Si3 C1 Si1A C12A 168.5(6) . .
Si1 C1 Si1A C12A 48(4) . .
Ga1 C1 Si1A C12A -62.6(8) . .
Si2 C1 Si1A C12A 44.1(9) . .
Si3A C1 Si1A C12A -159.9(7) . .
Si2A C1 Si1A C13A -39.0(10) . .
Si3 C1 Si1A C13A 47.9(10) . .
Si1 C1 Si1A C13A -73(5) . .
Ga1 C1 Si1A C13A 176.8(9) . .
Si2 C1 Si1A C13A -76.5(9) . .
Si3A C1 Si1A C13A 79.5(9) . .
Si3 C1 Si2A C23A -32.3(6) . .
Si1 C1 Si2A C23A 79.8(7) . .
Si1A C1 Si2A C23A 74.3(7) . .
Ga1 C1 Si2A C23A -147.3(6) . .
Si2 C1 Si2A C23A 173.5(6) . .
Si3A C1 Si2A C23A -39.8(6) . .
Si3 C1 Si2A C21A 93.3(11) . .
Si1 C1 Si2A C21A -154.6(12) . .
Si1A C1 Si2A C21A -160.0(12) . .
Ga1 C1 Si2A C21A -21.7(12) . .
Si2 C1 Si2A C21A -60.9(11) . .
Si3A C1 Si2A C21A 85.8(11) . .
Si3 C1 Si2A C22A -154.6(7) . .
Si1 C1 Si2A C22A -42.4(8) . .
Si1A C1 Si2A C22A -47.9(9) . .
Ga1 C1 Si2A C22A 90.5(8) . .
Si2 C1 Si2A C22A 51.2(7) . .
Si3A C1 Si2A C22A -162.0(7) . .
Si2A C1 Si3A C32A 79.7(11) . .
Si3 C1 Si3A C32A 65.5(10) . .
Si1 C1 Si3A C32A -39.0(11) . .
Si1A C1 Si3A C32A -43.5(11) . .
Ga1 C1 Si3A C32A -153.1(10) . .
Si2 C1 Si3A C32A 105.3(11) . .
Si2A C1 Si3A C31A -41.2(16) . .
Si3 C1 Si3A C31A -55.3(16) . .
Si1 C1 Si3A C31A -159.8(17) . .
Si1A C1 Si3A C31A -164.3(16) . .
Ga1 C1 Si3A C31A 86.1(16) . .
Si2 C1 Si3A C31A -15.6(16) . .
Si2A C1 Si3A C33A -158.4(5) . .
Si3 C1 Si3A C33A -172.5(5) . .
Si1 C1 Si3A C33A 83.0(6) . .
Si1A C1 Si3A C33A 78.5(6) . .
Ga1 C1 Si3A C33A -31.1(5) . .
Si2 C1 Si3A C33A -132.8(5) . .
C42 Si4 C2 Si5A 163.9(3) 7_575 .
C42 Si4 C2 Si5A -78.0(4) . .
C41 Si4 C2 Si5A 42.9(2) . .
C42 Si4 C2 Si5A 78.0(4) 7_575 7_575
C42 Si4 C2 Si5A -163.9(3) . 7_575
C41 Si4 C2 Si5A -42.9(2) . 7_575
C42 Si4 C2 Ga2 -59.0(3) 7_575 .
C42 Si4 C2 Ga2 59.0(3) . .
C41 Si4 C2 Ga2 180.0 . .
C42 Si4 C2 Si5 44.1(4) 7_575 7_575
C42 Si4 C2 Si5 162.2(3) . 7_575
C41 Si4 C2 Si5 -76.8(3) . 7_575
C42 Si4 C2 Si5 -162.2(3) 7_575 .
C42 Si4 C2 Si5 -44.1(4) . .
C41 Si4 C2 Si5 76.8(3) . .
P1 Ga2 C2 Si5A 133.5(3) . .
P3 Ga2 C2 Si5A -46.5(3) . .
P1 Ga2 C2 Si5A -133.5(3) . 7_575
P3 Ga2 C2 Si5A 46.5(3) . 7_575
P1 Ga2 C2 Si4 0.0 . .
P3 Ga2 C2 Si4 180.0 . .
P1 Ga2 C2 Si5 -111.9(2) . 7_575
P3 Ga2 C2 Si5 68.1(2) . 7_575
P1 Ga2 C2 Si5 111.9(2) . .
P3 Ga2 C2 Si5 -68.1(2) . .
Si5A C2 Si5 C51 -63(2) . .
Si5A C2 Si5 C51 -44(2) 7_575 .
Si4 C2 Si5 C51 -165.6(19) . .
Ga2 C2 Si5 C51 80.1(19) . .
Si5 C2 Si5 C51 -22(2) 7_575 .
Si5A C2 Si5 C53 61.8(10) . .
Si5A C2 Si5 C53 81.0(10) 7_575 .
Si4 C2 Si5 C53 -41.1(10) . .
Ga2 C2 Si5 C53 -155.3(9) . .
Si5 C2 Si5 C53 102.3(11) 7_575 .
Si5A C2 Si5 C52 -177.0(6) . .
Si5A C2 Si5 C52 -157.7(6) 7_575 .
Si4 C2 Si5 C52 80.2(6) . .
Ga2 C2 Si5 C52 -34.0(6) . .
Si5 C2 Si5 C52 -136.5(7) 7_575 .
Si5A C2 Si5A C51A -88(2) 7_575 .
Si4 C2 Si5A C51A 162(2) . .
Ga2 C2 Si5A C51A 29(2) . .
Si5 C2 Si5A C51A -78(2) 7_575 .
Si5 C2 Si5A C51A 73(2) . .
Si5A C2 Si5A C52A 31.8(6) 7_575 .
Si4 C2 Si5A C52A -77.6(6) . .
Ga2 C2 Si5A C52A 149.5(5) . .
Si5 C2 Si5A C52A 42.1(7) 7_575 .
Si5 C2 Si5A C52A -166.8(6) . .
Si5A C2 Si5A C53A 152.1(6) 7_575 .
Si4 C2 Si5A C53A 42.7(7) . .
Ga2 C2 Si5A C53A -90.3(7) . .
Si5 C2 Si5A C53A 162.4(7) 7_575 .
Si5 C2 Si5A C53A -46.5(7) . .
Si4 C2 Si5A Si5A -109.4(4) . 7_575
Ga2 C2 Si5A Si5A 117.6(4) . 7_575
Si5 C2 Si5A Si5A 10.27(16) 7_575 7_575
Si5 C2 Si5A Si5A 161.3(3) . 7_575
Si5A C2 Si5A C52A 22.3(4) 7_575 7_575
Si4 C2 Si5A C52A -87.1(4) . 7_575
Ga2 C2 Si5A C52A 140.0(4) . 7_575
Si5 C2 Si5A C52A 32.6(5) 7_575 7_575
Si5 C2 Si5A C52A -176.3(5) . 7_575
CP5 CP1 CP2 CP3 -7(2) . .
CP1 CP2 CP3 CP4 8(2) . .
CP2 CP3 CP4 CP5 -7(2) . .
CP3 CP4 CP5 CP1 3(3) . .
CP2 CP1 CP5 CP4 3(2) . .
CP10 CP6 CP7 CP8 -31(3) . .
CP6 CP7 CP8 CP9 23(3) . .
CP7 CP8 CP9 CP10 -6(3) . .
CP7 CP6 CP10 CP9 26(3) . .
CP8 CP9 CP10 CP6 -13(3) . .
